data_7240274
loop_
_publ_author_name
'Geng, Wenjing'
'Jia, Yunfei'
'Chen, Ya'
'Ma, Qing'
'Fan, Guijuan'
'Liao, Longyu'

_publ_section_title
;
 Superior thermally robust energetic materials featuring Z-E isomeric
 bis(3,4-diamino-1,2,4-triazol-5-yl)-1H-pyrazole: self-assembly
 nitrogen-rich tubes and templates with Hofmeister anions capture
 architecture
;
_journal_name_full CrystEngComm
_journal_paper_doi 10.1039/D0CE00278J
_journal_year 2020
_chemical_formula_moiety 'O4 S, 3(H2 O), C7 H12 N12'
_chemical_formula_sum 'C7 H18 N12 O7 S'
_chemical_formula_weight 414.39
_space_group_crystal_system monoclinic
_space_group_IT_number 14
_space_group_name_Hall '-P 2ybc'
_space_group_name_H-M_alt 'P 1 21/c 1'
_atom_sites_solution_hydrogens mixed
_atom_sites_solution_primary dual
_audit_creation_date 2018-01-24
_audit_creation_method
;
Olex2 1.2
(compiled 2017.08.10 svn.r3458 for OlexSys, GUI svn.r5381)
;
_audit_update_record
;
2020-04-04 deposited with the CCDC.	2020-04-07 downloaded from the CCDC.
;
_cell_angle_alpha 90
_cell_angle_beta 95.193(4)
_cell_angle_gamma 90
_cell_formula_units_Z 4
_cell_length_a 6.6062(7)
_cell_length_b 10.0221(11)
_cell_length_c 24.619(3)
_cell_measurement_reflns_used 1385
_cell_measurement_temperature 173
_cell_measurement_theta_max 23.087
_cell_measurement_theta_min 2.625
_cell_volume 1623.3(3)
_computing_cell_refinement 'SAINT v8.34A (Bruker, 2013)'
_computing_data_reduction 'SAINT v8.34A (Bruker, 2013)'
_computing_molecular_graphics 'Olex2 (Dolomanov et al., 2009)'
_computing_publication_material 'Olex2 (Dolomanov et al., 2009)'
_computing_structure_refinement 'ShelXL (Sheldrick, 2015)'
_computing_structure_solution 'ShelXT (Sheldrick, 2015)'
_diffrn_ambient_temperature 173
_diffrn_measured_fraction_theta_full 0.980
_diffrn_measured_fraction_theta_max 0.971
_diffrn_measurement_device_type 'Bruker APEX-II CCD'
_diffrn_measurement_method '\f and \w scans'
_diffrn_radiation_type MoK\a
_diffrn_radiation_wavelength 0.71073
_diffrn_reflns_av_R_equivalents 0.0870
_diffrn_reflns_av_unetI/netI 0.1042
_diffrn_reflns_Laue_measured_fraction_full 0.980
_diffrn_reflns_Laue_measured_fraction_max 0.971
_diffrn_reflns_limit_h_max 7
_diffrn_reflns_limit_h_min -7
_diffrn_reflns_limit_k_max 12
_diffrn_reflns_limit_k_min -12
_diffrn_reflns_limit_l_max 30
_diffrn_reflns_limit_l_min -15
_diffrn_reflns_number 9494
_diffrn_reflns_point_group_measured_fraction_full 0.980
_diffrn_reflns_point_group_measured_fraction_max 0.971
_diffrn_reflns_theta_full 25.242
_diffrn_reflns_theta_max 26.395
_diffrn_reflns_theta_min 1.661
_diffrn_standards_number 0
_exptl_absorpt_coefficient_mu 0.268
_exptl_absorpt_correction_T_max 0.7454
_exptl_absorpt_correction_T_min 0.6209
_exptl_absorpt_correction_type multi-scan
_exptl_absorpt_process_details
'SADABS-2014/5 (Bruker,2014/5) was used for absorption correction. wR2(int) was 0.0877 before and 0.0675 after correction. The Ratio of minimum to maximum transmission is 0.8330. The \l/2 correction factor is 0.00150.'
_exptl_crystal_colour colourless
_exptl_crystal_colour_primary colourless
_exptl_crystal_density_diffrn 1.696
_exptl_crystal_description needle
_exptl_crystal_F_000 864
_exptl_crystal_size_max 0.15
_exptl_crystal_size_mid 0.08
_exptl_crystal_size_min 0.03
_refine_diff_density_max 0.400
_refine_diff_density_min -0.412
_refine_diff_density_rms 0.091
_refine_ls_extinction_method none
_refine_ls_goodness_of_fit_ref 0.999
_refine_ls_hydrogen_treatment mixed
_refine_ls_matrix_type full
_refine_ls_number_parameters 263
_refine_ls_number_reflns 3227
_refine_ls_number_restraints 2
_refine_ls_restrained_S_all 0.999
_refine_ls_R_factor_all 0.1197
_refine_ls_R_factor_gt 0.0574
_refine_ls_shift/su_max 0.000
_refine_ls_shift/su_mean 0.000
_refine_ls_structure_factor_coef Fsqd
_refine_ls_weighting_details 'w=1/[\s^2^(Fo^2^)+(0.0720P)^2^] where P=(Fo^2^+2Fc^2^)/3'
_refine_ls_weighting_scheme calc
_refine_ls_wR_factor_gt 0.1298
_refine_ls_wR_factor_ref 0.1587
_reflns_Friedel_coverage 0.000
_reflns_number_gt 1891
_reflns_number_total 3227
_reflns_threshold_expression 'I > 2\s(I)'
_cod_data_source_file d0ce00278j2.cif
_cod_data_source_block mo_20180085-ma-32_0m
_cod_database_code 7240274
_shelx_shelxl_version_number 2014/7
_shelx_space_group_comment
;
The symmetry employed for this shelxl refinement is uniquely defined
by the following loop, which should always be used as a source of
symmetry information in preference to the above space-group names.
They are only intended as comments.
;
_shelx_estimated_absorpt_t_max 0.992
_shelx_estimated_absorpt_t_min 0.961
_olex2_refinement_description
;
1. Fixed Uiso
 At 1.2 times of:
  All C(H) groups, All N(H) groups, All N(H,H) groups
 At 1.5 times of:
  All O(H) groups, All O(H,H) groups
2. Restrained distances
 O7-H7B
 0.85 with sigma of 0.02
 O5-H5B \\sim O5-H5A
 with sigma of 0.02
3.a Free rotating group:
 O5(H5A), O6(H6A,H6B), O7(H7A)
3.b Rotating group:
 N2(H2A,H2B), N10(H10A,H10B)
3.c Aromatic/amide H refined with riding coordinates:
 N6(H6), N4(H4), N9(H9), C4(H4A)
3.d X=CH2 refined with riding coordinates:
 N1(H1A,H1B), N11(H11A,H11B)
;
_olex2_submission_special_instructions 'No special instructions were received'

loop_
_space_group_symop_operation_xyz
'x, y, z'
'-x, y+1/2, -z+1/2'
'-x, -y, -z'
'x, -y-1/2, z-1/2'

loop_
_atom_site_label
_atom_site_type_symbol
_atom_site_fract_x
_atom_site_fract_y
_atom_site_fract_z
_atom_site_U_iso_or_equiv
_atom_site_adp_type
_atom_site_occupancy
_atom_site_site_symmetry_order
_atom_site_calc_flag
_atom_site_refinement_flags_posn
_atom_site_refinement_flags_adp
_atom_site_refinement_flags_occupancy
_atom_site_disorder_assembly
_atom_site_disorder_group
S1 S 0.52620(16) 0.72465(10) 0.32657(4) 0.0170(3) Uani 1 1 d . . . . .
O1 O 0.5005(5) 0.7988(3) 0.37654(11) 0.0266(8) Uani 1 1 d . . . . .
O3 O 0.3295(4) 0.7124(3) 0.29372(12) 0.0261(7) Uani 1 1 d . . . . .
O5 O 0.0387(5) 0.8344(3) 0.35481(13) 0.0286(8) Uani 1 1 d D . . . .
H5A H -0.0774 0.8088 0.3410 0.043 Uiso 1 1 d DG . . . .
O4 O 0.6681(4) 0.7979(3) 0.29377(12) 0.0237(7) Uani 1 1 d . . . . .
O2 O 0.6106(5) 0.5914(3) 0.33978(11) 0.0262(7) Uani 1 1 d . . . . .
N007 N 0.1911(5) 0.3000(3) 0.36930(13) 0.0160(8) Uani 1 1 d . . . . .
N3 N 0.2707(5) 0.8010(3) 0.51701(12) 0.0148(8) Uani 1 1 d . . . . .
N7 N 0.2459(6) 0.3295(3) 0.51931(13) 0.0203(8) Uani 1 1 d . . . . .
O6 O 0.8348(5) 0.4283(3) 0.27437(13) 0.0321(8) Uani 1 1 d . . . . .
H6A H 0.7491 0.4729 0.2906 0.048 Uiso 1 1 d G . . . .
H6B H 0.7671 0.3629 0.2602 0.048 Uiso 1 1 d G . . . .
N6 N 0.2735(5) 0.4391(3) 0.54933(13) 0.0193(8) Uani 1 1 d . . . . .
H6 H 0.2956 0.4390 0.5851 0.023 Uiso 1 1 calc R . . . .
N5 N 0.3351(5) 0.6998(3) 0.59628(13) 0.0209(8) Uani 1 1 d . . . . .
N2 N 0.2146(6) 0.8326(3) 0.46245(13) 0.0224(8) Uani 1 1 d . . . . .
H2A H 0.3092 0.8071 0.4425 0.027 Uiso 1 1 d GR . . . .
H2B H 0.1024 0.7924 0.4510 0.027 Uiso 1 1 d GR . . . .
N4 N 0.3446(6) 0.8364(3) 0.60227(13) 0.0232(9) Uani 1 1 d . . . . .
H4 H 0.3752 0.8775 0.6335 0.028 Uiso 1 1 calc R . . . .
N1 N 0.2899(5) 1.0272(3) 0.54454(14) 0.0237(9) Uani 1 1 d . . . . .
H1A H 0.3117 1.0853 0.5712 0.028 Uiso 1 1 calc R . . . .
H1B H 0.2600 1.0552 0.5109 0.028 Uiso 1 1 calc R . . . .
N9 N 0.1409(5) 0.0909(3) 0.38169(13) 0.0213(8) Uani 1 1 d . . . . .
H9 H 0.1193 0.0054 0.3755 0.026 Uiso 1 1 calc R . . . .
N8 N 0.1575(6) 0.1481(3) 0.43294(13) 0.0215(8) Uani 1 1 d . . . . .
N11 N 0.1523(6) 0.1626(4) 0.28998(13) 0.0271(9) Uani 1 1 d . . . . .
H11A H 0.1298 0.0822 0.2764 0.033 Uiso 1 1 calc R . . . .
H11B H 0.1684 0.2305 0.2681 0.033 Uiso 1 1 calc R . . . .
O7 O 0.6505(8) 0.0668(4) 0.29966(13) 0.0544(12) Uani 1 1 d D . . . .
H7A H 0.6507 0.1179 0.2721 0.082 Uiso 1 1 d G . . . .
N10 N 0.2138(6) 0.4254(3) 0.34690(15) 0.0298(9) Uani 1 1 d . . . . .
H10A H 0.3334 0.4317 0.3349 0.036 Uiso 1 1 d GR . . . .
H10B H 0.1230 0.4392 0.3196 0.036 Uiso 1 1 d GR . . . .
C1 C 0.3020(6) 0.8984(4) 0.55493(16) 0.0167(9) Uani 1 1 d . . . . .
C3 C 0.2638(6) 0.5511(4) 0.51849(15) 0.0146(9) Uani 1 1 d . . . . .
C2 C 0.2901(6) 0.6811(4) 0.54406(16) 0.0163(9) Uani 1 1 d . . . . .
C6 C 0.1880(6) 0.2736(4) 0.42427(15) 0.0152(8) Uani 1 1 d . . . . .
C5 C 0.2189(6) 0.3746(4) 0.46745(15) 0.0156(9) Uani 1 1 d . . . . .
C7 C 0.1616(7) 0.1813(4) 0.34283(16) 0.0190(9) Uani 1 1 d . . . . .
C4 C 0.2305(6) 0.5125(4) 0.46486(16) 0.0186(9) Uani 1 1 d . . . . .
H4A H 0.2184 0.5676 0.4333 0.022 Uiso 1 1 calc R . . . .
H5B H 0.130(6) 0.797(5) 0.3380(19) 0.045(17) Uiso 1 1 d D . . . .
H7B H 0.660(7) -0.017(2) 0.299(2) 0.041(15) Uiso 1 1 d D . . . .

loop_
_atom_site_aniso_label
_atom_site_aniso_U_11
_atom_site_aniso_U_22
_atom_site_aniso_U_33
_atom_site_aniso_U_23
_atom_site_aniso_U_13
_atom_site_aniso_U_12
S1 0.0223(6) 0.0156(5) 0.0130(5) -0.0017(4) 0.0006(4) 0.0005(5)
O1 0.0304(19) 0.0309(19) 0.0187(15) -0.0105(12) 0.0028(14) 0.0014(14)
O3 0.0238(18) 0.0295(18) 0.0236(15) -0.0070(13) -0.0059(14) -0.0030(14)
O5 0.023(2) 0.0301(19) 0.0324(19) -0.0083(14) -0.0015(17) 0.0002(15)
O4 0.0255(18) 0.0202(17) 0.0269(16) -0.0003(12) 0.0103(14) -0.0045(13)
O2 0.0373(19) 0.0217(17) 0.0195(15) 0.0036(12) 0.0026(15) 0.0038(14)
N007 0.0177(19) 0.0133(18) 0.0169(17) 0.0021(13) 0.0004(15) -0.0023(14)
N3 0.0167(19) 0.0152(18) 0.0123(16) -0.0008(12) -0.0004(15) 0.0007(14)
N7 0.027(2) 0.0152(19) 0.0184(18) -0.0017(14) -0.0014(16) -0.0007(15)
O6 0.035(2) 0.029(2) 0.0320(19) -0.0029(14) 0.0036(17) 0.0007(15)
N6 0.028(2) 0.0161(19) 0.0135(17) -0.0014(13) 0.0004(16) -0.0009(15)
N5 0.032(2) 0.0116(19) 0.0184(18) -0.0016(13) -0.0001(17) 0.0022(15)
N2 0.031(2) 0.021(2) 0.0151(17) -0.0019(14) 0.0020(17) 0.0003(16)
N4 0.037(2) 0.018(2) 0.0140(17) -0.0036(14) -0.0021(17) 0.0020(16)
N1 0.039(2) 0.0142(19) 0.0183(18) -0.0024(14) 0.0030(18) 0.0008(16)
N9 0.033(2) 0.0132(18) 0.0178(18) -0.0022(14) 0.0008(17) -0.0021(16)
N8 0.033(2) 0.0148(19) 0.0173(18) -0.0033(14) 0.0042(17) -0.0019(15)
N11 0.044(3) 0.021(2) 0.0166(18) -0.0039(15) 0.0032(18) -0.0086(17)
O7 0.128(4) 0.018(2) 0.0176(17) 0.0025(14) 0.005(2) 0.002(2)
N10 0.042(3) 0.021(2) 0.027(2) 0.0091(16) 0.0015(19) -0.0070(18)
C1 0.019(2) 0.015(2) 0.016(2) -0.0023(16) 0.0025(18) 0.0002(17)
C3 0.012(2) 0.016(2) 0.017(2) 0.0007(15) 0.0028(18) 0.0020(16)
C2 0.016(2) 0.013(2) 0.020(2) -0.0015(15) 0.0011(19) -0.0005(16)
C6 0.018(2) 0.013(2) 0.0137(18) 0.0001(16) 0.0015(17) -0.0026(17)
C5 0.018(2) 0.013(2) 0.015(2) -0.0026(15) 0.0014(18) -0.0009(17)
C7 0.020(2) 0.019(2) 0.019(2) 0.0015(16) 0.0038(19) -0.0021(18)
C4 0.018(2) 0.021(2) 0.018(2) 0.0017(16) 0.0034(18) -0.0018(17)

loop_
_atom_type_symbol
_atom_type_description
_atom_type_scat_dispersion_real
_atom_type_scat_dispersion_imag
_atom_type_scat_source
C C 0.0033 0.0016 'International Tables Vol C Tables 4.2.6.8 and 6.1.1.4'
H H 0.0000 0.0000 'International Tables Vol C Tables 4.2.6.8 and 6.1.1.4'
N N 0.0061 0.0033 'International Tables Vol C Tables 4.2.6.8 and 6.1.1.4'
O O 0.0106 0.0060 'International Tables Vol C Tables 4.2.6.8 and 6.1.1.4'
S S 0.1246 0.1234 'International Tables Vol C Tables 4.2.6.8 and 6.1.1.4'

loop_
_geom_angle_atom_site_label_1
_geom_angle_atom_site_label_2
_geom_angle_atom_site_label_3
_geom_angle
_geom_angle_site_symmetry_1
_geom_angle_site_symmetry_3
_geom_angle_publ_flag
O1 S1 O3 109.95(18) . . ?
O1 S1 O4 109.51(18) . . ?
O1 S1 O2 110.25(17) . . ?
O3 S1 O4 108.17(17) . . ?
O2 S1 O3 110.08(18) . . ?
O2 S1 O4 108.85(17) . . ?
H5A O5 H5B 109.4 . . ?
C6 N007 N10 125.1(3) . . ?
C7 N007 N10 128.1(3) . . ?
C7 N007 C6 106.7(3) . . ?
C1 N3 N2 120.7(3) . . ?
C1 N3 C2 107.1(3) . . ?
C2 N3 N2 132.0(3) . . ?
N6 N7 C5 104.4(3) . . ?
H6A O6 H6B 104.5 . . ?
N7 N6 H6 123.9 . . ?
N7 N6 C3 112.1(3) . . ?
C3 N6 H6 123.9 . . ?
C2 N5 N4 104.6(3) . . ?
N3 N2 H2A 109.6 . . ?
N3 N2 H2B 110.6 . . ?
H2A N2 H2B 108.5 . . ?
N5 N4 H4 124.2 . . ?
C1 N4 N5 111.5(3) . . ?
C1 N4 H4 124.2 . . ?
H1A N1 H1B 120.0 . . ?
C1 N1 H1A 120.0 . . ?
C1 N1 H1B 120.0 . . ?
N8 N9 H9 124.2 . . ?
C7 N9 H9 124.2 . . ?
C7 N9 N8 111.6(3) . . ?
C6 N8 N9 104.7(3) . . ?
H11A N11 H11B 120.0 . . ?
C7 N11 H11A 120.0 . . ?
C7 N11 H11B 120.0 . . ?
H7A O7 H7B 124.7 . . ?
N007 N10 H10A 109.6 . . ?
N007 N10 H10B 111.0 . . ?
H10A N10 H10B 108.1 . . ?
N4 C1 N3 106.0(3) . . ?
N1 C1 N3 124.8(4) . . ?
N1 C1 N4 129.3(4) . . ?
N6 C3 C2 120.2(3) . . ?
N6 C3 C4 107.5(4) . . ?
C4 C3 C2 132.2(4) . . ?
N3 C2 C3 125.0(4) . . ?
N5 C2 N3 110.7(3) . . ?
N5 C2 C3 124.3(4) . . ?
N007 C6 C5 124.4(3) . . ?
N8 C6 N007 111.3(3) . . ?
N8 C6 C5 124.3(3) . . ?
N7 C5 C6 116.8(3) . . ?
N7 C5 C4 112.0(3) . . ?
C4 C5 C6 131.2(4) . . ?
N9 C7 N007 105.6(3) . . ?
N11 C7 N007 126.3(4) . . ?
N11 C7 N9 128.1(4) . . ?
C3 C4 C5 104.0(4) . . ?
C3 C4 H4A 128.0 . . ?
C5 C4 H4A 128.0 . . ?

loop_
_geom_bond_atom_site_label_1
_geom_bond_atom_site_label_2
_geom_bond_distance
_geom_bond_site_symmetry_2
_geom_bond_publ_flag
S1 O1 1.460(3) . ?
S1 O3 1.472(3) . ?
S1 O4 1.485(3) . ?
S1 O2 1.472(3) . ?
O5 H5A 0.8502 . ?
O5 H5B 0.85(2) . ?
N007 N10 1.387(4) . ?
N007 C6 1.381(5) . ?
N007 C7 1.361(5) . ?
N3 N2 1.397(4) . ?
N3 C1 1.353(5) . ?
N3 C2 1.374(5) . ?
N7 N6 1.328(5) . ?
N7 C5 1.351(5) . ?
O6 H6A 0.8499 . ?
O6 H6B 0.8503 . ?
N6 H6 0.8800 . ?
N6 C3 1.353(5) . ?
N5 N4 1.378(5) . ?
N5 C2 1.307(5) . ?
N2 H2A 0.8674 . ?
N2 H2B 0.8683 . ?
N4 H4 0.8800 . ?
N4 C1 1.328(5) . ?
N1 H1A 0.8800 . ?
N1 H1B 0.8800 . ?
N1 C1 1.317(5) . ?
N9 H9 0.8800 . ?
N9 N8 1.381(5) . ?
N9 C7 1.334(5) . ?
N8 C6 1.295(5) . ?
N11 H11A 0.8800 . ?
N11 H11B 0.8800 . ?
N11 C7 1.310(5) . ?
O7 H7A 0.8501 . ?
O7 H7B 0.84(2) . ?
N10 H10A 0.8701 . ?
N10 H10B 0.8709 . ?
C3 C2 1.450(5) . ?
C3 C4 1.374(5) . ?
C6 C5 1.469(5) . ?
C5 C4 1.386(6) . ?
C4 H4A 0.9500 . ?

loop_
_geom_hbond_atom_site_label_D
_geom_hbond_atom_site_label_H
_geom_hbond_atom_site_label_A
_geom_hbond_distance_DH
_geom_hbond_distance_HA
_geom_hbond_distance_DA
_geom_hbond_angle_DHA
_geom_hbond_site_symmetry_A
O5 H5A O4 0.85 1.96 2.779(4) 161.6 1_455
O6 H6A O2 0.85 1.98 2.809(4) 165.7 .
O6 H6B O3 0.85 2.07 2.888(4) 160.8 2_645
N6 H6 O2 0.88 1.92 2.785(4) 166.9 3_666
N4 H4 O7 0.88 1.76 2.599(5) 158.8 3_666
N1 H1A O1 0.88 2.06 2.872(4) 152.5 3_676
N9 H9 O5 0.88 1.85 2.724(5) 170.8 1_545
N11 H11A O6 0.88 2.01 2.838(5) 156.0 2_645
N11 H11B O4 0.88 2.06 2.818(5) 143.8 2_645
O7 H7A O3 0.85 1.89 2.736(4) 172.0 2_645
O5 H5B O3 0.85(2) 1.98(2) 2.823(5) 176(5) .
O7 H7B O4 0.84(2) 1.86(2) 2.702(5) 177(5) 1_545
